data_2222319
loop_
_publ_author_name
'Li, Bing-Bing'
'Xiao, Bo'

_publ_section_title
<i>catena</i>-Poly[[bis(4-carboxycyclohexanecarboxylato-\k^2^<i>O</i>^1^,<i>O</i>^1'^)cadmium(II)]-\m-1,4-bis(imidazol-1-ylmethyl)benzene-\k^2^<i>N</i>^3^:<i>N</i>^3'^]
_journal_coeditor_code HB2986
_journal_issue 7
_journal_name_full 'Acta Crystallographica Section E'
_journal_page_first m756
_journal_page_last m757
_journal_paper_doi 10.1107/S1600536809021618
_journal_volume 65
_journal_year 2009
_chemical_formula_iupac '[Cd (C8 H11 O4)2 (C14 H14 N4)]'
_chemical_formula_moiety 'C30 H36 Cd N4 O8'
_chemical_formula_sum 'C30 H36 Cd N4 O8'
_chemical_formula_weight 693.03
_chemical_name_systematic
;
<i>catena</i>-Poly[[bis(4-carboxycyclohexanecarboxylato-
\k^2^<i>O</i>^1^,<i>O</i>^1'^)cadmium(II)]-\m-1,4-bis(imidazol-1-
ylmethyl)benzene-\k^2^<i>N</i>^3^:<i>N</i>^3'^]
;
_space_group_IT_number 56
_symmetry_cell_setting orthorhombic
_symmetry_space_group_name_Hall '-P 2ab 2ac'
_symmetry_space_group_name_H-M 'P c c n'
_atom_sites_solution_hydrogens geom
_atom_sites_solution_primary direct
_atom_sites_solution_secondary difmap
_audit_creation_method SHELXL-97
_cell_angle_alpha 90.00
_cell_angle_beta 90.00
_cell_angle_gamma 90.00
_cell_formula_units_Z 4
_cell_length_a 12.6317(5)
_cell_length_b 19.9697(12)
_cell_length_c 12.3703(7)
_cell_measurement_reflns_used 3190
_cell_measurement_temperature 292(2)
_cell_measurement_theta_max 26.46
_cell_measurement_theta_min 3.01
_cell_volume 3120.4(3)
_computing_cell_refinement 'CrysAlis CCD (Oxford Diffraction, 2006)'
_computing_data_collection 'CrysAlis CCD (Oxford Diffraction, 2006)'
_computing_data_reduction 'CrysAlis RED (Oxford Diffraction, 2006)'
_computing_molecular_graphics 'SHELXTL-Plus (Sheldrick, 2008)'
_computing_publication_material 'SHELXL97 (Sheldrick, 2008)'
_computing_structure_refinement 'SHELXL97 (Sheldrick, 2008)'
_computing_structure_solution 'SHELXS97 (Sheldrick, 2008)'
_diffrn_ambient_temperature 292(2)
_diffrn_detector_area_resol_mean 10.0
_diffrn_measured_fraction_theta_full 0.993
_diffrn_measured_fraction_theta_max 0.990
_diffrn_measurement_device_type 'Oxford Diffraction Gemini R Ultra'
_diffrn_measurement_method \w
_diffrn_radiation_monochromator graphite
_diffrn_radiation_source 'fine-focus sealed tube'
_diffrn_radiation_type MoK\a
_diffrn_radiation_wavelength 0.71073
_diffrn_reflns_av_R_equivalents 0.1162
_diffrn_reflns_av_sigmaI/netI 0.0838
_diffrn_reflns_limit_h_max 15
_diffrn_reflns_limit_h_min -15
_diffrn_reflns_limit_k_max 24
_diffrn_reflns_limit_k_min -24
_diffrn_reflns_limit_l_max 15
_diffrn_reflns_limit_l_min -15
_diffrn_reflns_number 26676
_diffrn_reflns_theta_full 25.00
_diffrn_reflns_theta_max 26.46
_diffrn_reflns_theta_min 4.69
_exptl_absorpt_coefficient_mu 0.754
_exptl_absorpt_correction_T_max 0.882
_exptl_absorpt_correction_T_min 0.816
_exptl_absorpt_correction_type multi-scan
_exptl_absorpt_process_details '(CrysAlis RED; Oxford Diffraction, 2006)'
_exptl_crystal_colour colorless
_exptl_crystal_density_diffrn 1.475
_exptl_crystal_density_method 'not measured'
_exptl_crystal_description block
_exptl_crystal_F_000 1424
_exptl_crystal_size_max 0.26
_exptl_crystal_size_mid 0.22
_exptl_crystal_size_min 0.17
_refine_diff_density_max 0.621
_refine_diff_density_min -0.301
_refine_ls_extinction_method none
_refine_ls_goodness_of_fit_ref 0.948
_refine_ls_hydrogen_treatment constr
_refine_ls_matrix_type full
_refine_ls_number_parameters 195
_refine_ls_number_reflns 3190
_refine_ls_number_restraints 0
_refine_ls_restrained_S_all 0.948
_refine_ls_R_factor_all 0.1327
_refine_ls_R_factor_gt 0.0524
_refine_ls_shift/su_max 0.000
_refine_ls_shift/su_mean 0.000
_refine_ls_structure_factor_coef Fsqd
_refine_ls_weighting_details 'calc w=1/[\s^2^(Fo^2^)+(0.0575P)^2^] where P=(Fo^2^+2Fc^2^)/3'
_refine_ls_weighting_scheme calc
_refine_ls_wR_factor_gt 0.1022
_refine_ls_wR_factor_ref 0.1204
_reflns_number_gt 1658
_reflns_number_total 3190
_reflns_threshold_expression I>2\s(I)
_cod_data_source_file hb2986.cif
_cod_data_source_block I
_cod_database_code 2222319
_cod_database_fobs_code 2222319

loop_
_symmetry_equiv_pos_as_xyz
'x, y, z'
'-x+1/2, -y+1/2, z'
'x+1/2, -y, -z+1/2'
'-x, y+1/2, -z+1/2'
'-x, -y, -z'
'x-1/2, y-1/2, -z'
'-x-1/2, y, z-1/2'
'x, -y-1/2, z-1/2'

loop_
_atom_site_type_symbol
_atom_site_label
_atom_site_fract_x
_atom_site_fract_y
_atom_site_fract_z
_atom_site_U_iso_or_equiv
_atom_site_adp_type
_atom_site_calc_flag
_atom_site_refinement_flags
_atom_site_occupancy
_atom_site_disorder_assembly
_atom_site_disorder_group
C C1 0.7200(5) 0.1255(3) 0.1946(5) 0.0556(16) Uani d . 1 . .
C C2 0.7134(5) 0.0551(3) 0.1562(5) 0.0703(18) Uani d . 1 . .
H H2 0.6472 0.0495 0.1158 0.084 Uiso calc R 1 . .
C C3 0.8075(6) 0.0347(3) 0.0813(6) 0.089(2) Uani d . 1 . .
H H3A 0.8072 0.0627 0.0172 0.107 Uiso calc R 1 . .
H H3B 0.8738 0.0420 0.1190 0.107 Uiso calc R 1 . .
C C4 0.7998(7) -0.0363(4) 0.0488(6) 0.106(3) Uani d . 1 . .
H H4A 0.8606 -0.0478 0.0045 0.127 Uiso calc R 1 . .
H H4B 0.7367 -0.0427 0.0054 0.127 Uiso calc R 1 . .
C C5 0.7956(5) -0.0833(3) 0.1467(6) 0.082(2) Uani d . 1 . .
H H5 0.7788 -0.1281 0.1192 0.099 Uiso calc R 1 . .
C C6 0.7065(7) -0.0639(4) 0.2243(7) 0.098(2) Uani d . 1 . .
H H6A 0.6387 -0.0729 0.1905 0.118 Uiso calc R 1 . .
H H6B 0.7113 -0.0910 0.2891 0.118 Uiso calc R 1 . .
C C7 0.7123(6) 0.0065(3) 0.2537(6) 0.089(2) Uani d . 1 . .
H H7A 0.7758 0.0137 0.2961 0.107 Uiso calc R 1 . .
H H7B 0.6521 0.0172 0.2992 0.107 Uiso calc R 1 . .
C C8 0.9032(6) -0.0881(3) 0.2022(7) 0.078(2) Uani d . 1 . .
C C9 0.9060(3) 0.2554(3) 0.4765(4) 0.0524(13) Uani d . 1 . .
H H9 0.8851 0.2997 0.4856 0.063 Uiso calc R 1 . .
C C10 0.9221(4) 0.1567(3) 0.4138(5) 0.0657(16) Uani d . 1 . .
H H10 0.9152 0.1192 0.3699 0.079 Uiso calc R 1 . .
C C11 0.9818(5) 0.1601(3) 0.5038(5) 0.0665(18) Uani d . 1 . .
H H11 1.0218 0.1258 0.5339 0.080 Uiso calc R 1 . .
C C12 1.0206(3) 0.2510(3) 0.6389(4) 0.0612(14) Uani d . 1 . .
H H12A 0.9962 0.2257 0.7010 0.073 Uiso calc R 1 . .
H H12B 0.9972 0.2969 0.6481 0.073 Uiso calc R 1 . .
C C13 1.1951(4) 0.2506(5) 0.5441(5) 0.125(4) Uani d . 1 . .
H H13 1.1592 0.2521 0.4785 0.150 Uiso calc R 1 . .
C C14 1.1390(3) 0.2497(3) 0.6368(4) 0.0479(11) Uani d . 1 . .
C C15 1.1954(4) 0.2499(4) 0.7277(5) 0.0693(15) Uani d . 1 . .
H H15 1.1599 0.2498 0.7936 0.083 Uiso calc R 1 . .
N N1 0.8735(3) 0.2166(2) 0.3967(4) 0.0527(11) Uani d . 1 . .
N N2 0.9721(3) 0.2237(2) 0.5420(4) 0.0515(12) Uani d . 1 . .
O O1 0.7903(3) 0.1640(2) 0.1601(3) 0.0683(11) Uani d . 1 . .
O O2 0.6563(3) 0.1466(2) 0.2657(4) 0.0700(12) Uani d . 1 . .
O O3 0.9194(5) -0.0730(3) 0.2950(5) 0.120(2) Uani d . 1 . .
O O4 0.9764(4) -0.1119(2) 0.1406(4) 0.0951(15) Uani d . 1 . .
H H4 1.0323 -0.1134 0.1741 0.143 Uiso calc R 1 . .
Cd Cd1 0.7500 0.2500 0.27740(4) 0.04487(19) Uani d S 1 . .

loop_
_atom_site_aniso_label
_atom_site_aniso_U_11
_atom_site_aniso_U_22
_atom_site_aniso_U_33
_atom_site_aniso_U_12
_atom_site_aniso_U_13
_atom_site_aniso_U_23
C1 0.062(4) 0.045(3) 0.059(4) 0.007(3) -0.007(3) 0.005(3)
C2 0.096(5) 0.045(3) 0.069(4) 0.000(3) 0.000(4) 0.002(3)
C3 0.149(6) 0.058(4) 0.061(4) -0.006(4) 0.036(5) 0.000(4)
C4 0.118(6) 0.103(6) 0.096(6) 0.048(5) -0.013(5) -0.008(5)
C5 0.085(4) 0.068(4) 0.093(6) 0.022(4) -0.020(4) 0.014(4)
C6 0.095(5) 0.078(5) 0.123(7) 0.020(4) 0.014(5) 0.016(5)
C7 0.111(6) 0.065(4) 0.092(6) -0.013(4) 0.027(4) 0.005(4)
C8 0.089(5) 0.058(4) 0.087(6) 0.029(4) -0.001(4) 0.002(4)
C9 0.036(2) 0.060(3) 0.062(3) 0.015(3) -0.002(3) 0.001(4)
C10 0.067(4) 0.055(4) 0.075(5) 0.009(3) -0.018(3) 0.002(3)
C11 0.060(4) 0.062(4) 0.077(5) 0.014(3) -0.018(3) 0.006(3)
C12 0.037(2) 0.094(4) 0.052(3) 0.009(4) -0.006(2) 0.000(4)
C13 0.042(3) 0.291(12) 0.042(4) -0.020(7) -0.008(3) -0.003(6)
C14 0.040(2) 0.062(3) 0.042(3) -0.002(3) 0.001(2) -0.009(4)
C15 0.048(3) 0.119(5) 0.041(3) -0.006(5) 0.004(2) -0.004(5)
N1 0.039(2) 0.056(3) 0.064(3) 0.000(2) -0.007(2) 0.006(3)
N2 0.030(2) 0.069(3) 0.056(3) -0.0009(19) -0.002(2) 0.006(2)
O1 0.083(3) 0.058(2) 0.064(3) 0.001(2) 0.021(2) -0.004(2)
O2 0.051(2) 0.059(2) 0.100(3) -0.0010(18) 0.015(2) -0.025(2)
O3 0.143(5) 0.130(5) 0.088(4) 0.059(4) -0.019(4) -0.005(4)
O4 0.077(3) 0.099(4) 0.110(4) 0.027(3) -0.007(3) -0.027(3)
Cd1 0.0318(2) 0.0523(3) 0.0505(3) 0.0036(3) 0.000 0.000

loop_
_atom_type_symbol
_atom_type_description
_atom_type_scat_dispersion_real
_atom_type_scat_dispersion_imag
_atom_type_scat_source
C C 0.0033 0.0016 'International Tables Vol C Tables 4.2.6.8 and 6.1.1.4'
H H 0.0000 0.0000 'International Tables Vol C Tables 4.2.6.8 and 6.1.1.4'
N N 0.0061 0.0033 'International Tables Vol C Tables 4.2.6.8 and 6.1.1.4'
O O 0.0106 0.0060 'International Tables Vol C Tables 4.2.6.8 and 6.1.1.4'
Cd Cd -0.8075 1.2024 'International Tables Vol C Tables 4.2.6.8 and 6.1.1.4'

loop_
_geom_angle_atom_site_label_1
_geom_angle_atom_site_label_2
_geom_angle_atom_site_label_3
_geom_angle_site_symmetry_1
_geom_angle_site_symmetry_3
_geom_angle
_geom_angle_publ_flag
O1 C1 O2 . . 119.0(5) ?
O1 C1 C2 . . 120.8(5) ?
O2 C1 C2 . . 120.2(6) ?
C1 C2 C7 . . 110.2(5) ?
C1 C2 C3 . . 113.2(5) ?
C7 C2 C3 . . 107.8(5) ?
C1 C2 H2 . . 108.5 ?
C7 C2 H2 . . 108.5 ?
C3 C2 H2 . . 108.5 ?
C4 C3 C2 . . 111.2(6) ?
C4 C3 H3A . . 109.4 ?
C2 C3 H3A . . 109.4 ?
C4 C3 H3B . . 109.4 ?
C2 C3 H3B . . 109.4 ?
H3A C3 H3B . . 108.0 ?
C3 C4 C5 . . 112.0(6) ?
C3 C4 H4A . . 109.2 ?
C5 C4 H4A . . 109.2 ?
C3 C4 H4B . . 109.2 ?
C5 C4 H4B . . 109.2 ?
H4A C4 H4B . . 107.9 ?
C8 C5 C6 . . 112.9(6) ?
C8 C5 C4 . . 111.2(6) ?
C6 C5 C4 . . 111.5(6) ?
C8 C5 H5 . . 106.9 ?
C6 C5 H5 . . 106.9 ?
C4 C5 H5 . . 106.9 ?
C7 C6 C5 . . 111.5(6) ?
C7 C6 H6A . . 109.3 ?
C5 C6 H6A . . 109.3 ?
C7 C6 H6B . . 109.3 ?
C5 C6 H6B . . 109.3 ?
H6A C6 H6B . . 108.0 ?
C6 C7 C2 . . 114.3(6) ?
C6 C7 H7A . . 108.7 ?
C2 C7 H7A . . 108.7 ?
C6 C7 H7B . . 108.7 ?
C2 C7 H7B . . 108.7 ?
H7A C7 H7B . . 107.6 ?
O3 C8 O4 . . 122.2(7) ?
O3 C8 C5 . . 124.4(7) ?
O4 C8 C5 . . 113.3(7) ?
N1 C9 N2 . . 111.8(6) ?
N1 C9 H9 . . 124.1 ?
N2 C9 H9 . . 124.1 ?
C11 C10 N1 . . 109.7(5) ?
C11 C10 H10 . . 125.2 ?
N1 C10 H10 . . 125.2 ?
C10 C11 N2 . . 106.5(5) ?
C10 C11 H11 . . 126.8 ?
N2 C11 H11 . . 126.8 ?
N2 C12 C14 . . 113.6(4) ?
N2 C12 H12A . . 108.8 ?
C14 C12 H12A . . 108.8 ?
N2 C12 H12B . . 108.8 ?
C14 C12 H12B . . 108.8 ?
H12A C12 H12B . . 107.7 ?
C14 C13 C13 . 2_755 121.7(3) ?
C14 C13 H13 . . 119.2 ?
C13 C13 H13 2_755 . 119.2 ?
C15 C14 C13 . . 115.9(4) ?
C15 C14 C12 . . 121.3(4) ?
C13 C14 C12 . . 122.7(5) ?
C14 C15 C15 . 2_755 122.4(3) ?
C14 C15 H15 . . 118.8 ?
C15 C15 H15 2_755 . 118.8 ?
C9 N1 C10 . . 105.1(5) ?
C9 N1 Cd1 . . 122.2(4) ?
C10 N1 Cd1 . . 132.5(4) ?
C9 N2 C11 . . 106.9(5) ?
C9 N2 C12 . . 126.2(5) ?
C11 N2 C12 . . 126.8(5) ?
C1 O1 Cd1 . . 94.9(3) ?
C1 O2 Cd1 . . 90.9(3) ?
C8 O4 H4 . . 109.5 ?
N1 Cd1 N1 . 2_655 97.9(2) ?
N1 Cd1 O1 . . 92.24(16) ?
N1 Cd1 O1 2_655 . 141.92(15) ?
N1 Cd1 O1 . 2_655 141.92(15) ?
N1 Cd1 O1 2_655 2_655 92.24(16) ?
O1 Cd1 O1 . 2_655 102.0(2) ?
N1 Cd1 O2 . . 97.33(15) ?
N1 Cd1 O2 2_655 . 87.24(15) ?
O1 Cd1 O2 . . 55.00(14) y
O1 Cd1 O2 2_655 . 119.83(15) ?
N1 Cd1 O2 . 2_655 87.24(15) ?
N1 Cd1 O2 2_655 2_655 97.33(15) ?
O1 Cd1 O2 . 2_655 119.83(15) ?
O1 Cd1 O2 2_655 2_655 55.00(14) ?
O2 Cd1 O2 . 2_655 173.1(2) ?

loop_
_geom_bond_atom_site_label_1
_geom_bond_atom_site_label_2
_geom_bond_site_symmetry_2
_geom_bond_distance
_geom_bond_publ_flag
C1 O1 . 1.250(6) ?
C1 O2 . 1.265(6) ?
C1 C2 . 1.487(8) ?
C1 Cd1 . 2.716(6) ?
C2 C7 . 1.548(8) ?
C2 C3 . 1.561(8) ?
C2 H2 . 0.9800 ?
C3 C4 . 1.478(9) ?
C3 H3A . 0.9700 ?
C3 H3B . 0.9700 ?
C4 C5 . 1.533(10) ?
C4 H4A . 0.9700 ?
C4 H4B . 0.9700 ?
C5 C8 . 1.526(9) ?
C5 C6 . 1.529(9) ?
C5 H5 . 0.9800 ?
C6 C7 . 1.453(9) ?
C6 H6A . 0.9700 ?
C6 H6B . 0.9700 ?
C7 H7A . 0.9700 ?
C7 H7B . 0.9700 ?
C8 O3 . 1.205(8) ?
C8 O4 . 1.288(8) ?
C9 N1 . 1.320(7) ?
C9 N2 . 1.325(7) ?
C9 H9 . 0.9300 ?
C10 C11 . 1.347(8) ?
C10 N1 . 1.361(6) ?
C10 H10 . 0.9300 ?
C11 N2 . 1.360(7) ?
C11 H11 . 0.9300 ?
C12 N2 . 1.453(7) ?
C12 C14 . 1.496(6) ?
C12 H12A . 0.9700 ?
C12 H12B . 0.9700 ?
C13 C14 . 1.347(7) ?
C13 C13 2_755 1.388(11) ?
C13 H13 . 0.9300 ?
C14 C15 . 1.331(7) ?
C15 C15 2_755 1.379(10) ?
C15 H15 . 0.9300 ?
O4 H4 . 0.8200 ?
Cd1 N1 . 2.249(4) y
Cd1 O1 . 2.306(4) y
Cd1 O2 . 2.384(4) y
Cd1 N1 2_655 2.249(4) ?
Cd1 O1 2_655 2.306(4) ?
Cd1 O2 2_655 2.384(4) ?

loop_
_geom_hbond_atom_site_label_D
_geom_hbond_atom_site_label_H
_geom_hbond_atom_site_label_A
_geom_hbond_site_symmetry_A
_geom_hbond_distance_DH
_geom_hbond_distance_HA
_geom_hbond_distance_DA
_geom_hbond_angle_DHA
O4 H4 O2 3 0.82 1.86 2.644(6) 161
